data_4071773
loop_
_publ_author_name
'Namorado, S\'onia'
'Antunes, Maria Augusta'
'Veiros, Luis F.'
'Ascenso, Jos\'e R.'
'Duarte, M. Teresa'
'Martins, Ana M.'

_publ_section_title
;
 Ionic Hydrogenation of Ketones with Molybdenum
 Pentabenzylcyclopentadienyl Hydride Catalysts
;
_journal_coden_ASTM ORGND7
_journal_issue 18
_journal_name_full Organometallics
_journal_page_first 4589
_journal_page_last 4599
_journal_paper_doi 10.1021/om800379z
_journal_volume 27
_journal_year 2008
_chemical_formula_moiety 'C44 H35 F3 Mo O6 S, 0.125 (C4 H10 O)'
_chemical_formula_sum 'C44.5 H36.25 F3 Mo O6.12 S'
_chemical_formula_weight 854.01
_space_group_IT_number 14
_symmetry_cell_setting monoclinic
_symmetry_Int_Tables_number 14
_symmetry_space_group_name_Hall '-P 2ybc'
_symmetry_space_group_name_H-M 'P 1 21/c 1'
_atom_sites_solution_hydrogens geom
_atom_sites_solution_primary direct
_atom_sites_solution_secondary difmap
_audit_creation_method SHELXL-97
_cell_angle_alpha 90.00
_cell_angle_beta 98.102(6)
_cell_angle_gamma 90.00
_cell_formula_units_Z 4
_cell_length_a 10.0960(19)
_cell_length_b 17.894(4)
_cell_length_c 22.843(5)
_cell_measurement_reflns_used 6841
_cell_measurement_temperature 150(2)
_cell_measurement_theta_max 0.00
_cell_measurement_theta_min 0.00
_cell_volume 4085.6(15)
_computing_cell_refinement 'Bruker SMART'
_computing_data_collection 'Bruker SMART'
_computing_data_reduction 'Bruker SAINT'
_computing_molecular_graphics 'ORTEP3 (J. Appl. Crystallogr. 1997, 30, 565)'
_computing_publication_material 'CIFTAB (Sheldrick, 1998)'
_computing_structure_refinement 'SHELXL-97 (Sheldrick, 1997)'
_computing_structure_solution 'SIR-97 (J. Appl. Cryst. 1999, 32, 115-119)'
_diffrn_ambient_temperature 150(2)
_diffrn_measured_fraction_theta_full 0.995
_diffrn_measured_fraction_theta_max 0.995
_diffrn_measurement_device_type 'CCD area detector'
_diffrn_measurement_method 'phi and omega scans'
_diffrn_radiation_monochromator graphite
_diffrn_radiation_probe x-ray
_diffrn_radiation_type MoK\a
_diffrn_radiation_wavelength 0.71073
_diffrn_reflns_av_R_equivalents 0.0706
_diffrn_reflns_av_sigmaI/netI 0.0398
_diffrn_reflns_limit_h_max 13
_diffrn_reflns_limit_h_min -13
_diffrn_reflns_limit_k_max 23
_diffrn_reflns_limit_k_min -23
_diffrn_reflns_limit_l_max 30
_diffrn_reflns_limit_l_min -30
_diffrn_reflns_number 85319
_diffrn_reflns_theta_full 27.99
_diffrn_reflns_theta_max 27.99
_diffrn_reflns_theta_min 1.45
_diffrn_source 'fine-focus sealed tube'
_exptl_absorpt_coefficient_mu 0.432
_exptl_absorpt_correction_T_max 0.9381
_exptl_absorpt_correction_T_min 0.8463
_exptl_absorpt_correction_type multi-scan
_exptl_absorpt_process_details 'SADABS (Sheldrick, 1996)'
_exptl_crystal_colour red
_exptl_crystal_density_diffrn 1.373
_exptl_crystal_density_method 'not measured'
_exptl_crystal_description prism
_exptl_crystal_F_000 1728
_exptl_crystal_size_max 0.40
_exptl_crystal_size_mid 0.15
_exptl_crystal_size_min 0.15
_refine_diff_density_max 1.791
_refine_diff_density_min -1.295
_refine_diff_density_rms 0.257
_refine_ls_extinction_method none
_refine_ls_goodness_of_fit_ref 1.093
_refine_ls_hydrogen_treatment constr
_refine_ls_matrix_type full
_refine_ls_number_parameters 520
_refine_ls_number_reflns 9803
_refine_ls_number_restraints 2
_refine_ls_restrained_S_all 1.097
_refine_ls_R_factor_all 0.0802
_refine_ls_R_factor_gt 0.0563
_refine_ls_shift/su_max 0.574
_refine_ls_shift/su_mean 0.013
_refine_ls_structure_factor_coef Fsqd
_refine_ls_weighting_details 'calc w=1/[\s^2^(Fo^2^)+(0.1253P)^2^+6.0645P] where P=(Fo^2^+2Fc^2^)/3'
_refine_ls_weighting_scheme calc
_refine_ls_wR_factor_gt 0.1744
_refine_ls_wR_factor_ref 0.2068
_reflns_number_gt 7613
_reflns_number_total 9803
_reflns_threshold_expression >2sigma(I)
_cod_data_source_file om800379z_si_001.cif
_cod_data_source_block sn176-p21c
_cod_original_cell_volume 4085.6(14)
_cod_original_sg_symbol_H-M 'P 21/c'
_cod_original_formula_sum 'C44.50 H36.25 F3 Mo O6.12 S'
_cod_database_code 4071773

loop_
_symmetry_equiv_pos_as_xyz
'x, y, z'
'-x, y+1/2, -z+1/2'
'-x, -y, -z'
'x, -y-1/2, z-1/2'

loop_
_atom_site_label
_atom_site_type_symbol
_atom_site_fract_x
_atom_site_fract_y
_atom_site_fract_z
_atom_site_U_iso_or_equiv
_atom_site_adp_type
_atom_site_occupancy
_atom_site_symmetry_multiplicity
_atom_site_calc_flag
_atom_site_refinement_flags
Mo1 Mo 2.10008(3) 0.169566(19) 0.354356(14) 0.02269(13) Uani 1 1 d .
C9 C 2.4693(5) 0.2352(3) 0.4386(2) 0.0455(12) Uani 1 1 d .
F1 F 2.4615(4) 0.1797(2) 0.47867(15) 0.0740(11) Uani 1 1 d .
F2 F 2.5900(3) 0.2631(2) 0.45076(15) 0.0566(9) Uani 1 1 d .
F3 F 2.3788(3) 0.2808(2) 0.44906(17) 0.0747(12) Uani 1 1 d .
S1 S 2.44100(9) 0.19521(6) 0.36426(4) 0.0256(2) Uani 1 1 d .
O4 O 2.3165(3) 0.1526(2) 0.36343(15) 0.0393(7) Uani 1 1 d .
O5 O 2.5531(4) 0.1496(2) 0.36000(18) 0.0537(10) Uani 1 1 d .
O6 O 2.4239(4) 0.2602(2) 0.32733(19) 0.0585(10) Uani 1 1 d .
C6 C 2.1300(5) 0.2804(3) 0.3571(2) 0.0367(10) Uani 1 1 d .
O1 O 2.1351(4) 0.3435(2) 0.35502(19) 0.0526(10) Uani 1 1 d .
C7 C 1.9581(4) 0.2081(2) 0.39886(17) 0.0258(8) Uani 1 1 d .
O2 O 1.8767(3) 0.22974(18) 0.42402(13) 0.0346(7) Uani 1 1 d .
C8 C 2.1496(4) 0.1254(3) 0.4377(2) 0.0364(10) Uani 1 1 d .
O3 O 2.1721(4) 0.1023(2) 0.48455(15) 0.0523(9) Uani 1 1 d .
C1 C 2.0522(3) 0.0582(2) 0.29922(15) 0.0216(7) Uani 1 1 d .
C10 C 2.0933(4) -0.0224(2) 0.31266(19) 0.0300(8) Uani 1 1 d .
H10A H 2.0133 -0.0541 0.3018 0.036 Uiso 1 1 calc R
H10B H 2.1587 -0.0364 0.2861 0.036 Uiso 1 1 calc R
C11 C 2.1533(4) -0.0426(2) 0.37488(18) 0.0296(8) Uani 1 1 d .
C12 C 2.0796(6) -0.0803(4) 0.4119(3) 0.071(2) Uani 1 1 d .
H12 H 1.9887 -0.0927 0.3990 0.085 Uiso 1 1 calc R
C13 C 2.1399(10) -0.1001(6) 0.4684(4) 0.115(4) Uani 1 1 d .
H13 H 2.0894 -0.1260 0.4940 0.138 Uiso 1 1 calc R
C14 C 2.2726(10) -0.0825(5) 0.4879(3) 0.099(3) Uani 1 1 d .
H14 H 2.3119 -0.0942 0.5271 0.119 Uiso 1 1 calc R
C15 C 2.3449(7) -0.0486(3) 0.4505(3) 0.068(2) Uani 1 1 d .
H15 H 2.4371 -0.0387 0.4629 0.081 Uiso 1 1 calc R
C16 C 2.2881(5) -0.0278(3) 0.3943(2) 0.0418(11) Uani 1 1 d .
H16 H 2.3408 -0.0034 0.3688 0.050 Uiso 1 1 calc R
C2 C 2.1154(3) 0.1067(2) 0.26175(16) 0.0216(7) Uani 1 1 d .
C20 C 2.2445(4) 0.0901(2) 0.23805(17) 0.0253(8) Uani 1 1 d .
H20A H 2.3145 0.0785 0.2717 0.030 Uiso 1 1 calc R
H20B H 2.2730 0.1355 0.2184 0.030 Uiso 1 1 calc R
C21 C 2.2356(4) 0.0257(2) 0.19447(18) 0.0261(8) Uani 1 1 d .
C22 C 2.3403(5) -0.0248(3) 0.1963(3) 0.0494(14) Uani 1 1 d .
H22 H 2.4170 -0.0187 0.2252 0.059 Uiso 1 1 calc R
C23 C 2.3357(6) -0.0832(3) 0.1575(3) 0.0608(17) Uani 1 1 d .
H23 H 2.4073 -0.1180 0.1606 0.073 Uiso 1 1 calc R
C24 C 2.2269(6) -0.0917(3) 0.1136(3) 0.0491(13) Uani 1 1 d .
H24 H 2.2250 -0.1310 0.0855 0.059 Uiso 1 1 calc R
C25 C 2.1232(6) -0.0431(3) 0.1115(2) 0.0501(13) Uani 1 1 d .
H25 H 2.0475 -0.0490 0.0821 0.060 Uiso 1 1 calc R
C26 C 2.1262(5) 0.0152(3) 0.1518(2) 0.0423(11) Uani 1 1 d .
H26 H 2.0520 0.0483 0.1499 0.051 Uiso 1 1 calc R
C3 C 2.0375(4) 0.1732(2) 0.25066(17) 0.0223(7) Uani 1 1 d .
C30 C 2.0688(4) 0.2363(2) 0.21141(18) 0.0289(8) Uani 1 1 d .
H30A H 2.1594 0.2556 0.2260 0.035 Uiso 1 1 calc R
H30B H 2.0044 0.2774 0.2144 0.035 Uiso 1 1 calc R
C31 C 2.0633(4) 0.2146(2) 0.14623(19) 0.0322(9) Uani 1 1 d .
C32 C 2.1722(6) 0.2288(3) 0.1177(2) 0.0502(13) Uani 1 1 d .
H32 H 2.2497 0.2522 0.1382 0.060 Uiso 1 1 calc R
C33 C 2.1676(7) 0.2087(5) 0.0586(3) 0.071(2) Uani 1 1 d .
H33 H 2.2431 0.2185 0.0392 0.085 Uiso 1 1 calc R
C34 C 2.0594(7) 0.1757(4) 0.0280(2) 0.0612(17) Uani 1 1 d .
H34 H 2.0590 0.1622 -0.0123 0.073 Uiso 1 1 calc R
C35 C 1.9502(6) 0.1618(3) 0.0555(2) 0.0512(14) Uani 1 1 d .
H35 H 1.8729 0.1390 0.0344 0.061 Uiso 1 1 calc R
C36 C 1.9532(5) 0.1814(3) 0.1150(2) 0.0393(10) Uani 1 1 d .
H36 H 1.8773 0.1715 0.1341 0.047 Uiso 1 1 calc R
C4 C 1.9219(4) 0.1651(2) 0.28068(17) 0.0223(7) Uani 1 1 d .
C40 C 1.8049(4) 0.2194(2) 0.27643(18) 0.0275(8) Uani 1 1 d .
H40A H 1.7533 0.2099 0.3095 0.033 Uiso 1 1 calc R
H40B H 1.8398 0.2712 0.2805 0.033 Uiso 1 1 calc R
C41 C 1.7127(4) 0.2122(2) 0.21825(18) 0.0289(8) Uani 1 1 d .
C42 C 1.7084(5) 0.2673(3) 0.1752(2) 0.0409(11) Uani 1 1 d .
H42 H 1.7597 0.3115 0.1831 0.049 Uiso 1 1 calc R
C43 C 1.6293(5) 0.2581(3) 0.1204(2) 0.0496(13) Uani 1 1 d .
H43 H 1.6283 0.2957 0.0910 0.060 Uiso 1 1 calc R
C44 C 1.5535(6) 0.1953(4) 0.1088(2) 0.0532(14) Uani 1 1 d .
H44 H 1.5022 0.1887 0.0710 0.064 Uiso 1 1 calc R
C45 C 1.5511(5) 0.1410(4) 0.1521(3) 0.0538(14) Uani 1 1 d .
H45 H 1.4954 0.0983 0.1447 0.065 Uiso 1 1 calc R
C46 C 1.6315(4) 0.1500(3) 0.2068(2) 0.0397(10) Uani 1 1 d .
H46 H 1.6305 0.1128 0.2365 0.048 Uiso 1 1 calc R
C5 C 1.9319(3) 0.0944(2) 0.31133(16) 0.0226(7) Uani 1 1 d .
C50 C 1.8323(4) 0.0609(2) 0.34772(18) 0.0280(8) Uani 1 1 d .
H50A H 1.8817 0.0458 0.3865 0.034 Uiso 1 1 calc R
H50B H 1.7686 0.1006 0.3553 0.034 Uiso 1 1 calc R
C51 C 1.7525(4) -0.0054(2) 0.32191(19) 0.0294(8) Uani 1 1 d .
C52 C 1.7496(4) -0.0303(2) 0.2642(2) 0.0314(9) Uani 1 1 d .
H52 H 1.7997 -0.0049 0.2381 0.038 Uiso 1 1 calc R
C53 C 1.6741(4) -0.0921(3) 0.2446(2) 0.0375(10) Uani 1 1 d .
H53 H 1.6717 -0.1089 0.2050 0.045 Uiso 1 1 calc R
C54 C 1.6016(5) -0.1298(3) 0.2828(3) 0.0463(12) Uani 1 1 d .
H54 H 1.5505 -0.1726 0.2693 0.056 Uiso 1 1 calc R
C55 C 1.6035(6) -0.1057(3) 0.3393(3) 0.0530(14) Uani 1 1 d .
H55 H 1.5532 -0.1314 0.3652 0.064 Uiso 1 1 calc R
C56 C 1.6793(5) -0.0434(3) 0.3592(2) 0.0432(11) Uani 1 1 d .
H56 H 1.6807 -0.0268 0.3988 0.052 Uiso 1 1 calc R
O7 O 1.5000 0.0000 0.0000 0.058(7) Uani 0.25 2 d SPD
C71 C 1.709(2) -0.0096(12) 0.0581(13) 0.064(8) Uani 0.25 1 d PD
H71A H 1.7978 -0.0300 0.0545 0.096 Uiso 0.25 1 calc PR
H71B H 1.6748 -0.0332 0.0916 0.096 Uiso 0.25 1 calc PR
H71C H 1.7163 0.0445 0.0645 0.096 Uiso 0.25 1 calc PR
C70 C 1.622(2) -0.0239(15) 0.0064(13) 0.25(6) Uani 0.25 1 d PD
H70A H 1.6643 -0.0033 -0.0268 0.297 Uiso 0.25 1 calc PR
H70B H 1.6187 -0.0788 0.0011 0.297 Uiso 0.25 1 calc PR

loop_
_atom_site_aniso_label
_atom_site_aniso_U_11
_atom_site_aniso_U_22
_atom_site_aniso_U_33
_atom_site_aniso_U_23
_atom_site_aniso_U_13
_atom_site_aniso_U_12
Mo1 0.01610(18) 0.0296(2) 0.02292(19) -0.00410(12) 0.00471(12) 0.00031(12)
C9 0.028(2) 0.068(3) 0.039(3) -0.021(2) -0.0006(19) 0.001(2)
F1 0.077(3) 0.108(3) 0.0345(17) 0.0117(18) -0.0014(17) -0.007(2)
F2 0.0325(14) 0.074(2) 0.060(2) -0.0217(17) -0.0065(13) -0.0141(14)
F3 0.0459(18) 0.102(3) 0.074(2) -0.056(2) 0.0018(17) 0.0110(19)
S1 0.0182(4) 0.0330(5) 0.0262(5) -0.0008(4) 0.0053(3) 0.0001(4)
O4 0.0256(15) 0.0489(19) 0.0428(19) -0.0111(15) 0.0032(13) -0.0004(14)
O5 0.0312(17) 0.071(3) 0.059(2) -0.016(2) 0.0070(16) 0.0089(18)
O6 0.058(2) 0.065(3) 0.053(2) 0.0203(19) 0.0071(19) -0.005(2)
C6 0.034(2) 0.043(3) 0.036(2) -0.0067(19) 0.0129(18) -0.0080(19)
O1 0.064(2) 0.0297(19) 0.068(3) -0.0061(16) 0.023(2) -0.0075(16)
C7 0.0238(18) 0.029(2) 0.0250(18) 0.0015(15) 0.0039(15) 0.0010(15)
O2 0.0327(15) 0.0429(17) 0.0305(15) -0.0038(13) 0.0131(13) 0.0069(13)
C8 0.033(2) 0.044(3) 0.033(2) -0.0047(19) 0.0053(18) 0.0104(19)
O3 0.061(2) 0.066(2) 0.0282(17) 0.0026(16) 0.0012(16) 0.0206(19)
C1 0.0192(16) 0.0260(18) 0.0193(16) -0.0023(14) 0.0019(13) 0.0018(14)
C10 0.031(2) 0.0243(19) 0.034(2) -0.0033(16) 0.0031(16) 0.0040(16)
C11 0.032(2) 0.027(2) 0.031(2) 0.0057(16) 0.0096(17) 0.0060(16)
C12 0.051(3) 0.085(4) 0.086(4) 0.059(4) 0.041(3) 0.028(3)
C13 0.122(7) 0.153(9) 0.088(6) 0.088(6) 0.076(6) 0.086(7)
C14 0.138(8) 0.128(7) 0.032(3) 0.012(4) 0.014(4) 0.098(6)
C15 0.082(4) 0.054(3) 0.055(4) -0.012(3) -0.033(3) 0.031(3)
C16 0.040(2) 0.032(2) 0.049(3) 0.003(2) -0.008(2) 0.0046(19)
C2 0.0178(15) 0.0265(18) 0.0209(17) -0.0018(14) 0.0040(13) 0.0008(13)
C20 0.0197(16) 0.031(2) 0.0264(19) -0.0049(15) 0.0067(14) 0.0007(14)
C21 0.0212(17) 0.029(2) 0.0294(19) -0.0027(15) 0.0078(15) -0.0007(14)
C22 0.027(2) 0.055(3) 0.062(3) -0.025(3) -0.006(2) 0.015(2)
C23 0.045(3) 0.058(4) 0.077(4) -0.033(3) 0.000(3) 0.018(3)
C24 0.053(3) 0.040(3) 0.057(3) -0.021(2) 0.015(2) -0.003(2)
C25 0.049(3) 0.050(3) 0.046(3) -0.018(2) -0.010(2) 0.001(2)
C26 0.035(2) 0.040(3) 0.046(3) -0.010(2) -0.010(2) 0.011(2)
C3 0.0188(16) 0.0265(19) 0.0216(17) -0.0023(14) 0.0035(14) -0.0003(13)
C30 0.034(2) 0.0269(19) 0.028(2) 0.0021(16) 0.0096(16) -0.0021(16)
C31 0.036(2) 0.031(2) 0.031(2) 0.0094(17) 0.0107(17) 0.0066(17)
C32 0.047(3) 0.073(4) 0.034(3) 0.009(2) 0.016(2) -0.003(3)
C33 0.065(4) 0.112(6) 0.042(3) 0.015(3) 0.030(3) 0.007(4)
C34 0.072(4) 0.087(5) 0.025(2) 0.002(3) 0.005(3) 0.024(3)
C35 0.055(3) 0.061(4) 0.034(3) -0.002(2) -0.004(2) 0.014(3)
C36 0.038(2) 0.047(3) 0.033(2) 0.001(2) 0.0048(19) 0.010(2)
C4 0.0156(16) 0.0270(19) 0.0242(18) -0.0034(14) 0.0026(14) 0.0015(13)
C40 0.0218(17) 0.032(2) 0.029(2) -0.0014(16) 0.0052(15) 0.0081(15)
C41 0.0207(17) 0.035(2) 0.031(2) 0.0029(17) 0.0056(15) 0.0117(15)
C42 0.036(2) 0.040(3) 0.048(3) 0.011(2) 0.009(2) 0.0154(19)
C43 0.049(3) 0.060(3) 0.040(3) 0.019(2) 0.006(2) 0.026(3)
C44 0.044(3) 0.080(4) 0.031(3) 0.004(3) -0.008(2) 0.020(3)
C45 0.041(3) 0.062(3) 0.053(3) 0.004(3) -0.012(2) -0.002(3)
C46 0.028(2) 0.052(3) 0.037(2) 0.009(2) -0.0033(18) 0.002(2)
C5 0.0161(15) 0.0286(19) 0.0231(18) -0.0028(14) 0.0029(13) -0.0041(14)
C50 0.0255(18) 0.033(2) 0.0283(19) -0.0022(16) 0.0119(15) -0.0027(16)
C51 0.0236(18) 0.030(2) 0.036(2) 0.0009(17) 0.0090(16) -0.0014(15)
C52 0.0221(18) 0.034(2) 0.039(2) -0.0007(18) 0.0081(16) -0.0020(16)
C53 0.027(2) 0.038(2) 0.047(3) -0.008(2) 0.0032(18) 0.0012(17)
C54 0.033(2) 0.037(3) 0.070(4) -0.007(2) 0.010(2) -0.0104(19)
C55 0.056(3) 0.044(3) 0.065(3) -0.004(3) 0.028(3) -0.020(2)
C56 0.048(3) 0.044(3) 0.043(3) -0.003(2) 0.023(2) -0.011(2)
O7 0.009(7) 0.051(14) 0.12(2) 0.049(14) 0.022(9) 0.010(7)
C71 0.036(10) 0.033(11) 0.12(2) 0.035(13) 0.002(12) 0.006(9)
C70 0.63(16) 0.019(14) 0.15(5) -0.01(2) 0.26(9) -0.05(4)

loop_
_atom_type_symbol
_atom_type_description
_atom_type_scat_dispersion_real
_atom_type_scat_dispersion_imag
_atom_type_scat_source
C C 0.0033 0.0016 'International Tables Vol C Tables 4.2.6.8 and 6.1.1.4'
H H 0.0000 0.0000 'International Tables Vol C Tables 4.2.6.8 and 6.1.1.4'
O O 0.0106 0.0060 'International Tables Vol C Tables 4.2.6.8 and 6.1.1.4'
F F 0.0171 0.0103 'International Tables Vol C Tables 4.2.6.8 and 6.1.1.4'
S S 0.1246 0.1234 'International Tables Vol C Tables 4.2.6.8 and 6.1.1.4'
Mo Mo -1.6832 0.6857 'International Tables Vol C Tables 4.2.6.8 and 6.1.1.4'

loop_
_geom_angle_atom_site_label_1
_geom_angle_atom_site_label_2
_geom_angle_atom_site_label_3
_geom_angle
_geom_angle_site_symmetry_3
C7 Mo1 C6 75.99(17) .
C7 Mo1 C8 76.07(16) .
C6 Mo1 C8 109.57(19) .
C7 Mo1 O4 141.29(14) .
C6 Mo1 O4 89.43(16) .
C8 Mo1 O4 75.52(16) .
C7 Mo1 C5 83.02(15) .
C6 Mo1 C5 134.21(17) .
C8 Mo1 C5 103.99(17) .
O4 Mo1 C5 129.29(13) .
C7 Mo1 C4 80.76(15) .
C6 Mo1 C4 99.03(17) .
C8 Mo1 C4 137.02(17) .
O4 Mo1 C4 137.52(13) .
C5 Mo1 C4 36.87(13) .
C7 Mo1 C3 113.04(14) .
C6 Mo1 C3 91.26(16) .
C8 Mo1 C3 158.99(16) .
O4 Mo1 C3 102.77(13) .
C5 Mo1 C3 60.42(13) .
C4 Mo1 C3 36.09(13) .
C7 Mo1 C1 117.02(14) .
C6 Mo1 C1 150.04(16) .
C8 Mo1 C1 100.01(16) .
O4 Mo1 C1 93.44(12) .
C5 Mo1 C1 35.96(12) .
C4 Mo1 C1 59.93(13) .
C3 Mo1 C1 59.02(13) .
C7 Mo1 C2 138.21(14) .
C6 Mo1 C2 117.33(16) .
C8 Mo1 C2 126.41(15) .
O4 Mo1 C2 80.34(12) .
C5 Mo1 C2 58.93(12) .
C4 Mo1 C2 58.72(12) .
C3 Mo1 C2 34.73(12) .
C1 Mo1 C2 34.73(12) .
F3 C9 F2 112.8(5) .
F3 C9 F1 103.4(5) .
F2 C9 F1 106.0(4) .
F3 C9 S1 113.8(4) .
F2 C9 S1 111.4(3) .
F1 C9 S1 108.9(4) .
O5 S1 O6 117.4(3) .
O5 S1 O4 113.2(2) .
O6 S1 O4 112.5(2) .
O5 S1 C9 105.6(2) .
O6 S1 C9 102.7(3) .
O4 S1 C9 103.7(2) .
S1 O4 Mo1 140.5(2) .
O1 C6 Mo1 173.1(5) .
O2 C7 Mo1 179.6(4) .
O3 C8 Mo1 177.0(4) .
C2 C1 C5 107.6(3) .
C2 C1 C10 124.3(3) .
C5 C1 C10 127.0(3) .
C2 C1 Mo1 74.5(2) .
C5 C1 Mo1 68.5(2) .
C10 C1 Mo1 131.4(3) .
C11 C10 C1 118.7(3) .
C12 C11 C16 118.9(5) .
C12 C11 C10 121.1(5) .
C16 C11 C10 119.9(4) .
C11 C12 C13 119.3(7) .
C14 C13 C12 121.0(7) .
C15 C14 C13 119.0(6) .
C14 C15 C16 121.4(7) .
C15 C16 C11 120.3(6) .
C3 C2 C1 109.3(3) .
C3 C2 C20 125.6(3) .
C1 C2 C20 125.1(3) .
C3 C2 Mo1 70.5(2) .
C1 C2 Mo1 70.7(2) .
C20 C2 Mo1 124.8(2) .
C2 C20 C21 114.2(3) .
C26 C21 C22 117.6(4) .
C26 C21 C20 122.4(4) .
C22 C21 C20 120.0(4) .
C23 C22 C21 121.5(5) .
C22 C23 C24 120.3(5) .
C25 C24 C23 118.8(5) .
C24 C25 C26 121.0(5) .
C21 C26 C25 120.7(4) .
C2 C3 C4 107.1(3) .
C2 C3 C30 125.1(3) .
C4 C3 C30 127.7(3) .
C2 C3 Mo1 74.7(2) .
C4 C3 Mo1 68.9(2) .
C30 C3 Mo1 124.7(3) .
C3 C30 C31 114.0(3) .
C36 C31 C32 118.5(5) .
C36 C31 C30 122.1(4) .
C32 C31 C30 119.4(4) .
C31 C32 C33 119.4(6) .
C34 C33 C32 122.0(6) .
C33 C34 C35 119.3(5) .
C34 C35 C36 119.5(6) .
C31 C36 C35 121.3(5) .
C3 C4 C5 108.2(3) .
C3 C4 C40 125.3(3) .
C5 C4 C40 126.3(3) .
C3 C4 Mo1 75.0(2) .
C5 C4 Mo1 71.3(2) .
C40 C4 Mo1 123.2(3) .
C41 C40 C4 112.1(3) .
C46 C41 C42 118.6(4) .
C46 C41 C40 120.5(4) .
C42 C41 C40 120.9(4) .
C41 C42 C43 120.5(5) .
C44 C43 C42 120.3(5) .
C43 C44 C45 120.3(5) .
C44 C45 C46 119.3(6) .
C41 C46 C45 120.9(5) .
C1 C5 C4 107.8(3) .
C1 C5 C50 124.8(3) .
C4 C5 C50 127.3(3) .
C1 C5 Mo1 75.5(2) .
C4 C5 Mo1 71.9(2) .
C50 C5 Mo1 120.6(3) .
C51 C50 C5 117.2(3) .
C56 C51 C52 119.1(4) .
C56 C51 C50 116.7(4) .
C52 C51 C50 124.2(4) .
C53 C52 C51 120.1(4) .
C52 C53 C54 120.0(5) .
C55 C54 C53 120.3(5) .
C54 C55 C56 119.8(5) .
C51 C56 C55 120.7(5) .
C70 O7 C70 180(2) 3_855
O7 C70 C71 121(2) .

loop_
_geom_bond_atom_site_label_1
_geom_bond_atom_site_label_2
_geom_bond_distance
_geom_bond_site_symmetry_2
Mo1 C7 1.994(4) .
Mo1 C6 2.006(5) .
Mo1 C8 2.057(5) .
Mo1 O4 2.187(3) .
Mo1 C5 2.277(4) .
Mo1 C4 2.285(4) .
Mo1 C3 2.365(4) .
Mo1 C1 2.370(4) .
Mo1 C2 2.420(4) .
C9 F3 1.272(6) .
C9 F2 1.310(5) .
C9 F1 1.359(7) .
C9 S1 1.828(5) .
S1 O5 1.409(4) .
S1 O6 1.433(4) .
S1 O4 1.468(3) .
C6 O1 1.131(6) .
C7 O2 1.135(5) .
C8 O3 1.139(6) .
C1 C2 1.430(5) .
C1 C5 1.437(5) .
C1 C10 1.520(5) .
C10 C11 1.508(6) .
C11 C12 1.378(6) .
C11 C16 1.396(6) .
C12 C13 1.394(10) .
C13 C14 1.387(14) .
C14 C15 1.345(12) .
C15 C16 1.380(7) .
C2 C3 1.429(5) .
C2 C20 1.510(5) .
C20 C21 1.516(5) .
C21 C26 1.379(6) .
C21 C22 1.388(6) .
C22 C23 1.366(7) .
C23 C24 1.388(8) .
C24 C25 1.357(7) .
C25 C26 1.388(7) .
C3 C4 1.442(5) .
C3 C30 1.503(5) .
C30 C31 1.532(6) .
C31 C36 1.369(7) .
C31 C32 1.378(6) .
C32 C33 1.393(8) .
C33 C34 1.347(10) .
C34 C35 1.366(9) .
C35 C36 1.400(7) .
C4 C5 1.443(5) .
C4 C40 1.521(5) .
C40 C41 1.517(6) .
C41 C46 1.385(7) .
C41 C42 1.388(6) .
C42 C43 1.396(8) .
C43 C44 1.364(9) .
C44 C45 1.389(8) .
C45 C46 1.400(7) .
C5 C50 1.516(5) .
C50 C51 1.507(6) .
C51 C56 1.382(6) .
C51 C52 1.389(6) .
C52 C53 1.381(6) .
C53 C54 1.390(7) .
C54 C55 1.358(8) .
C55 C56 1.391(7) .
O7 C70 1.296(19) .
O7 C70 1.296(19) 3_855
C71 C70 1.392(19) .

loop_
_geom_torsion_atom_site_label_1
_geom_torsion_atom_site_label_2
_geom_torsion_atom_site_label_3
_geom_torsion_atom_site_label_4
_geom_torsion
_geom_torsion_site_symmetry_1
F3 C9 S1 O5 177.3(5) .
F2 C9 S1 O5 48.4(5) .
F1 C9 S1 O5 -68.1(4) .
F3 C9 S1 O6 53.7(5) .
F2 C9 S1 O6 -75.1(4) .
F1 C9 S1 O6 168.4(4) .
F3 C9 S1 O4 -63.5(5) .
F2 C9 S1 O4 167.7(4) .
F1 C9 S1 O4 51.1(4) .
O5 S1 O4 Mo1 -167.8(3) .
O6 S1 O4 Mo1 -31.9(4) .
C9 S1 O4 Mo1 78.3(4) .
C7 Mo1 O4 S1 -73.6(4) .
C6 Mo1 O4 S1 -7.1(3) .
C8 Mo1 O4 S1 -117.5(4) .
C5 Mo1 O4 S1 146.1(3) .
C4 Mo1 O4 S1 95.7(3) .
C3 Mo1 O4 S1 84.0(3) .
C1 Mo1 O4 S1 143.0(3) .
C2 Mo1 O4 S1 110.7(3) .
C7 Mo1 C6 O1 -68(3) .
C8 Mo1 C6 O1 -138(3) .
O4 Mo1 C6 O1 148(3) .
C5 Mo1 C6 O1 -3(3) .
C4 Mo1 C6 O1 10(3) .
C3 Mo1 C6 O1 45(3) .
C1 Mo1 C6 O1 52(3) .
C2 Mo1 C6 O1 69(3) .
C6 Mo1 C7 O2 141(100) .
C8 Mo1 C7 O2 -104(69) .
O4 Mo1 C7 O2 -148(100) .
C5 Mo1 C7 O2 2(69) .
C4 Mo1 C7 O2 39(69) .
C3 Mo1 C7 O2 56(69) .
C1 Mo1 C7 O2 -10(69) .
C2 Mo1 C7 O2 26(69) .
C7 Mo1 C8 O3 3(9) .
C6 Mo1 C8 O3 72(9) .
O4 Mo1 C8 O3 156(9) .
C5 Mo1 C8 O3 -76(9) .
C4 Mo1 C8 O3 -56(9) .
C3 Mo1 C8 O3 -116(9) .
C1 Mo1 C8 O3 -113(9) .
C2 Mo1 C8 O3 -137(9) .
C7 Mo1 C1 C2 137.2(2) .
C6 Mo1 C1 C2 27.3(4) .
C8 Mo1 C1 C2 -143.5(2) .
O4 Mo1 C1 C2 -67.6(2) .
C5 Mo1 C1 C2 116.5(3) .
C4 Mo1 C1 C2 77.4(2) .
C3 Mo1 C1 C2 35.3(2) .
C7 Mo1 C1 C5 20.7(3) .
C6 Mo1 C1 C5 -89.2(4) .
C8 Mo1 C1 C5 100.1(2) .
O4 Mo1 C1 C5 176.0(2) .
C4 Mo1 C1 C5 -39.1(2) .
C3 Mo1 C1 C5 -81.2(2) .
C2 Mo1 C1 C5 -116.5(3) .
C7 Mo1 C1 C10 -100.4(4) .
C6 Mo1 C1 C10 149.7(4) .
C8 Mo1 C1 C10 -21.0(4) .
O4 Mo1 C1 C10 54.9(3) .
C5 Mo1 C1 C10 -121.1(4) .
C4 Mo1 C1 C10 -160.1(4) .
C3 Mo1 C1 C10 157.7(4) .
C2 Mo1 C1 C10 122.4(4) .
C2 C1 C10 C11 113.2(4) .
C5 C1 C10 C11 -79.7(5) .
Mo1 C1 C10 C11 13.3(5) .
C1 C10 C11 C12 104.2(5) .
C1 C10 C11 C16 -80.3(5) .
C16 C11 C12 C13 2.5(9) .
C10 C11 C12 C13 178.0(6) .
C11 C12 C13 C14 0.0(13) .
C12 C13 C14 C15 -2.8(13) .
C13 C14 C15 C16 3.2(11) .
C14 C15 C16 C11 -0.8(9) .
C12 C11 C16 C15 -2.1(8) .
C10 C11 C16 C15 -177.7(4) .
C5 C1 C2 C3 0.7(4) .
C10 C1 C2 C3 169.9(3) .
Mo1 C1 C2 C3 -60.2(3) .
C5 C1 C2 C20 -179.6(3) .
C10 C1 C2 C20 -10.4(6) .
Mo1 C1 C2 C20 119.5(3) .
C5 C1 C2 Mo1 60.9(2) .
C10 C1 C2 Mo1 -129.9(4) .
C7 Mo1 C2 C3 54.3(3) .
C6 Mo1 C2 C3 -45.4(3) .
C8 Mo1 C2 C3 166.4(2) .
O4 Mo1 C2 C3 -129.7(2) .
C5 Mo1 C2 C3 81.8(2) .
C4 Mo1 C2 C3 38.4(2) .
C1 Mo1 C2 C3 119.7(3) .
C7 Mo1 C2 C1 -65.3(3) .
C6 Mo1 C2 C1 -165.1(2) .
C8 Mo1 C2 C1 46.8(3) .
O4 Mo1 C2 C1 110.6(2) .
C5 Mo1 C2 C1 -37.8(2) .
C4 Mo1 C2 C1 -81.2(2) .
C3 Mo1 C2 C1 -119.7(3) .
C7 Mo1 C2 C20 174.7(3) .
C6 Mo1 C2 C20 75.0(4) .
C8 Mo1 C2 C20 -73.2(4) .
O4 Mo1 C2 C20 -9.3(3) .
C5 Mo1 C2 C20 -157.8(4) .
C4 Mo1 C2 C20 158.8(4) .
C3 Mo1 C2 C20 120.4(4) .
C1 Mo1 C2 C20 -119.9(4) .
C3 C2 C20 C21 -113.5(4) .
C1 C2 C20 C21 66.8(5) .
Mo1 C2 C20 C21 156.6(3) .
C2 C20 C21 C26 40.5(6) .
C2 C20 C21 C22 -140.0(4) .
C26 C21 C22 C23 -0.2(9) .
C20 C21 C22 C23 -179.7(5) .
C21 C22 C23 C24 2.3(10) .
C22 C23 C24 C25 -2.7(10) .
C23 C24 C25 C26 1.1(9) .
C22 C21 C26 C25 -1.3(8) .
C20 C21 C26 C25 178.1(5) .
C24 C25 C26 C21 0.9(9) .
C1 C2 C3 C4 -1.4(4) .
C20 C2 C3 C4 178.9(3) .
Mo1 C2 C3 C4 -61.7(3) .
C1 C2 C3 C30 -177.7(4) .
C20 C2 C3 C30 2.6(6) .
Mo1 C2 C3 C30 122.0(4) .
C1 C2 C3 Mo1 60.4(3) .
C20 C2 C3 Mo1 -119.4(4) .
C7 Mo1 C3 C2 -144.0(2) .
C6 Mo1 C3 C2 140.7(2) .
C8 Mo1 C3 C2 -31.8(5) .
O4 Mo1 C3 C2 51.0(2) .
C5 Mo1 C3 C2 -77.1(2) .
C4 Mo1 C3 C2 -115.6(3) .
C1 Mo1 C3 C2 -35.3(2) .
C7 Mo1 C3 C4 -28.4(3) .
C6 Mo1 C3 C4 -103.7(2) .
C8 Mo1 C3 C4 83.8(5) .
O4 Mo1 C3 C4 166.6(2) .
C5 Mo1 C3 C4 38.5(2) .
C1 Mo1 C3 C4 80.3(2) .
C2 Mo1 C3 C4 115.6(3) .
C7 Mo1 C3 C30 93.6(3) .
C6 Mo1 C3 C30 18.3(3) .
C8 Mo1 C3 C30 -154.2(4) .
O4 Mo1 C3 C30 -71.4(3) .
C5 Mo1 C3 C30 160.5(4) .
C4 Mo1 C3 C30 122.0(4) .
C1 Mo1 C3 C30 -157.7(4) .
C2 Mo1 C3 C30 -122.4(4) .
C2 C3 C30 C31 63.9(5) .
C4 C3 C30 C31 -111.7(4) .
Mo1 C3 C30 C31 159.3(3) .
C3 C30 C31 C36 53.9(6) .
C3 C30 C31 C32 -126.2(5) .
C36 C31 C32 C33 -0.5(8) .
C30 C31 C32 C33 179.6(5) .
C31 C32 C33 C34 0.2(11) .
C32 C33 C34 C35 0.4(11) .
C33 C34 C35 C36 -0.6(9) .
C32 C31 C36 C35 0.3(7) .
C30 C31 C36 C35 -179.8(4) .
C34 C35 C36 C31 0.3(8) .
C2 C3 C4 C5 1.6(4) .
C30 C3 C4 C5 177.7(4) .
Mo1 C3 C4 C5 -64.0(3) .
C2 C3 C4 C40 -174.1(4) .
C30 C3 C4 C40 2.1(6) .
Mo1 C3 C4 C40 120.3(4) .
C2 C3 C4 Mo1 65.6(3) .
C30 C3 C4 Mo1 -118.3(4) .
C7 Mo1 C4 C3 153.7(2) .
C6 Mo1 C4 C3 79.6(2) .
C8 Mo1 C4 C3 -148.5(2) .
O4 Mo1 C4 C3 -19.5(3) .
C5 Mo1 C4 C3 -115.6(3) .
C1 Mo1 C4 C3 -77.6(2) .
C2 Mo1 C4 C3 -37.0(2) .
C7 Mo1 C4 C5 -90.7(2) .
C6 Mo1 C4 C5 -164.8(2) .
C8 Mo1 C4 C5 -32.8(3) .
O4 Mo1 C4 C5 96.1(3) .
C3 Mo1 C4 C5 115.6(3) .
C1 Mo1 C4 C5 38.1(2) .
C2 Mo1 C4 C5 78.7(2) .
C7 Mo1 C4 C40 31.0(3) .
C6 Mo1 C4 C40 -43.1(3) .
C8 Mo1 C4 C40 88.8(4) .
O4 Mo1 C4 C40 -142.2(3) .
C5 Mo1 C4 C40 121.7(4) .
C3 Mo1 C4 C40 -122.7(4) .
C1 Mo1 C4 C40 159.8(4) .
C2 Mo1 C4 C40 -159.6(4) .
C3 C4 C40 C41 75.7(5) .
C5 C4 C40 C41 -99.2(5) .
Mo1 C4 C40 C41 170.5(3) .
C4 C40 C41 C46 71.0(5) .
C4 C40 C41 C42 -108.4(4) .
C46 C41 C42 C43 -3.4(7) .
C40 C41 C42 C43 176.1(4) .
C41 C42 C43 C44 1.0(7) .
C42 C43 C44 C45 2.1(8) .
C43 C44 C45 C46 -2.7(9) .
C42 C41 C46 C45 2.7(7) .
C40 C41 C46 C45 -176.8(4) .
C44 C45 C46 C41 0.3(8) .
C2 C1 C5 C4 0.3(4) .
C10 C1 C5 C4 -168.5(4) .
Mo1 C1 C5 C4 65.2(2) .
C2 C1 C5 C50 177.7(3) .
C10 C1 C5 C50 8.9(6) .
Mo1 C1 C5 C50 -117.4(4) .
C2 C1 C5 Mo1 -64.8(3) .
C10 C1 C5 Mo1 126.3(4) .
C3 C4 C5 C1 -1.2(4) .
C40 C4 C5 C1 174.4(4) .
Mo1 C4 C5 C1 -67.6(2) .
C3 C4 C5 C50 -178.5(3) .
C40 C4 C5 C50 -2.9(6) .
Mo1 C4 C5 C50 115.1(4) .
C3 C4 C5 Mo1 66.4(3) .
C40 C4 C5 Mo1 -118.0(4) .
C7 Mo1 C5 C1 -161.5(2) .
C6 Mo1 C5 C1 135.8(2) .
C8 Mo1 C5 C1 -87.8(2) .
O4 Mo1 C5 C1 -5.2(3) .
C4 Mo1 C5 C1 114.6(3) .
C3 Mo1 C5 C1 77.0(2) .
C2 Mo1 C5 C1 36.5(2) .
C7 Mo1 C5 C4 83.9(2) .
C6 Mo1 C5 C4 21.2(3) .
C8 Mo1 C5 C4 157.6(2) .
O4 Mo1 C5 C4 -119.8(2) .
C3 Mo1 C5 C4 -37.6(2) .
C1 Mo1 C5 C4 -114.6(3) .
C2 Mo1 C5 C4 -78.1(2) .
C7 Mo1 C5 C50 -39.3(3) .
C6 Mo1 C5 C50 -102.0(3) .
C8 Mo1 C5 C50 34.4(3) .
O4 Mo1 C5 C50 117.0(3) .
C4 Mo1 C5 C50 -123.2(4) .
C3 Mo1 C5 C50 -160.9(3) .
C1 Mo1 C5 C50 122.2(4) .
C2 Mo1 C5 C50 158.7(4) .
C1 C5 C50 C51 -68.2(5) .
C4 C5 C50 C51 108.7(5) .
Mo1 C5 C50 C51 -161.5(3) .
C5 C50 C51 C56 169.3(4) .
C5 C50 C51 C52 -10.1(6) .
C56 C51 C52 C53 0.2(7) .
C50 C51 C52 C53 179.5(4) .
C51 C52 C53 C54 -0.5(7) .
C52 C53 C54 C55 0.7(8) .
C53 C54 C55 C56 -0.5(9) .
C52 C51 C56 C55 -0.1(8) .
C50 C51 C56 C55 -179.4(5) .
C54 C55 C56 C51 0.2(9) .
C70 O7 C70 C71 116(100) 3_855
